data_1532321
loop_
_publ_author_name
'Tyszka, B.'
'Szade, J.'

_publ_section_title
;
 Magnetism and crystal structure of Gd Ti1-x Mnx Ge
;
_journal_name_full 'Journal of Alloys Compd.'
_journal_page_first 64
_journal_page_last 71
_journal_volume 354
_journal_year 2003
_chemical_formula_sum 'Gd Ge Mn'
_chemical_name_systematic 'Gd Mn Ge'
_space_group_IT_number 62
_symmetry_space_group_name_Hall '-P 2ac 2n'
_symmetry_space_group_name_H-M 'P n m a'
_cell_angle_alpha 90
_cell_angle_beta 90
_cell_angle_gamma 90
_cell_formula_units_Z 4
_cell_length_a 7.14
_cell_length_b 4.17
_cell_length_c 8.2
_cell_volume 244.145
_citation_journal_id_ASTM JALCEU
_cod_data_source_file Tyszka_JALCEU_2003_1420.cif
_cod_data_source_block Gd1Ge1Mn1
_cod_original_cell_volume 244.1452
_cod_original_formula_sum 'Gd1 Ge1 Mn1'
_cod_database_code 1532321

loop_
_symmetry_equiv_pos_as_xyz
x,y,z
-x+1/2,-y,z+1/2
x+1/2,-y+1/2,-z+1/2
-x,y+1/2,-z
-x,-y,-z
x-1/2,y,-z-1/2
-x-1/2,y-1/2,z-1/2
x,-y-1/2,z

loop_
_atom_site_label
_atom_site_type_symbol
_atom_site_fract_x
_atom_site_fract_y
_atom_site_fract_z
_atom_site_occupancy
_atom_site_U_iso_or_equiv
Mn1 Mn 0.057 0.25 0.487 1 0.0
Ge1 Ge 0.734 0.25 0.73 1 0.0
Gd1 Gd 0.546 0.25 0.362 1 0.0
